data_4122058
loop_
_publ_author_name
'Xu, Yingjie'
'Kaneko, Keiichi'
'Kanai, Motomu'
'Shibasaki, Masakatsu'
'Matsunaga, Shigeki'

_publ_section_title
;
 Regiodivergent Kinetic Resolution of Terminal and Internal rac-Aziridines
 with Malonates under Dinuclear Schiff Base Catalysis.
;
_journal_issue 25
_journal_name_full 'Journal of the American Chemical Society'
_journal_page_first 9190
_journal_page_last 9194
_journal_paper_doi 10.1021/ja5039165
_journal_volume 136
_journal_year 2014
_chemical_absolute_configuration ad
_chemical_formula_sum 'C84 H100 F24 N4 O20'
_chemical_formula_weight 1941.68
_chemical_name_systematic
; 
 ? 
;
_space_group_IT_number 170
_symmetry_cell_setting hexagonal
_symmetry_space_group_name_Hall 'P 65'
_symmetry_space_group_name_H-M 'P 65'
_atom_sites_solution_hydrogens geom
_atom_sites_solution_primary direct
_atom_sites_solution_secondary difmap
_audit_creation_method SHELXL-97
_cell_angle_alpha 90.00
_cell_angle_beta 90.00
_cell_angle_gamma 120.00
_cell_formula_units_Z 6
_cell_length_a 25.1348(5)
_cell_length_b 25.1348(5)
_cell_length_c 25.1011(5)
_cell_measurement_reflns_used 131395
_cell_measurement_temperature 110(2)
_cell_measurement_theta_max 68.2
_cell_measurement_theta_min 3.5
_cell_volume 13733.3(5)
_computing_cell_refinement PROCESS-AUTO
_computing_data_collection PROCESS-AUTO
_computing_molecular_graphics 'Yadokari-XG 2009 (Wakita, Nemoto et al., 2009)'
_computing_publication_material 'Yadokari-XG 2009 (Wakita, Nemoto et al., 2009)'
_computing_structure_refinement 'SHELXL-97 (Sheldrick, 1997)'
_computing_structure_solution 'SHELXS-97 (Sheldrick, 1990)'
_diffrn_ambient_temperature 110(2)
_diffrn_detector_area_resol_mean 10.00
_diffrn_measured_fraction_theta_full 0.999
_diffrn_measured_fraction_theta_max 0.999
_diffrn_measurement_device_type 'Rigaku RAXIS-RAPID'
_diffrn_measurement_method \w
_diffrn_radiation_monochromator graphite
_diffrn_radiation_source 'fine-focus sealed tube'
_diffrn_radiation_type CuK\a
_diffrn_radiation_wavelength 1.54187
_diffrn_reflns_av_R_equivalents 0.0653
_diffrn_reflns_av_sigmaI/netI 0.0546
_diffrn_reflns_limit_h_max 30
_diffrn_reflns_limit_h_min -30
_diffrn_reflns_limit_k_max 30
_diffrn_reflns_limit_k_min -30
_diffrn_reflns_limit_l_max 30
_diffrn_reflns_limit_l_min -29
_diffrn_reflns_number 227430
_diffrn_reflns_theta_full 68.25
_diffrn_reflns_theta_max 68.25
_diffrn_reflns_theta_min 3.52
_exptl_absorpt_coefficient_mu 1.151
_exptl_absorpt_correction_T_max 1.0000
_exptl_absorpt_correction_T_min 0.8322
_exptl_absorpt_correction_type multi-scan
_exptl_absorpt_process_details
;
    Higashi, T. (1995). Program for Absorption Correction.
    Rigaku Corporation, Tokyo, Japan.
;
_exptl_crystal_colour colorless
_exptl_crystal_density_diffrn 1.409
_exptl_crystal_density_method 'not measured'
_exptl_crystal_description block
_exptl_crystal_F_000 6048
_exptl_crystal_size_max 0.24
_exptl_crystal_size_mid 0.16
_exptl_crystal_size_min 0.10
_refine_diff_density_max 0.531
_refine_diff_density_min -0.391
_refine_diff_density_rms 0.107
_refine_ls_abs_structure_details 'Flack H D (1983), Acta Cryst. A39, 876-881'
_refine_ls_abs_structure_Flack 0.09(14)
_refine_ls_extinction_coef 0.00045(5)
_refine_ls_extinction_expression Fc^*^=kFc[1+0.001xFc^2^\l^3^/sin(2\q)]^-1/4^
_refine_ls_extinction_method SHELXL
_refine_ls_goodness_of_fit_ref 1.099
_refine_ls_hydrogen_treatment constr
_refine_ls_matrix_type full
_refine_ls_number_parameters 1226
_refine_ls_number_reflns 16738
_refine_ls_number_restraints 1
_refine_ls_restrained_S_all 1.099
_refine_ls_R_factor_all 0.1111
_refine_ls_R_factor_gt 0.0752
_refine_ls_shift/su_max 0.000
_refine_ls_shift/su_mean 0.000
_refine_ls_structure_factor_coef Fsqd
_refine_ls_weighting_details 'calc w=1/[\s^2^(Fo^2^)+(0.1352P)^2^+0.0000P] where P=(Fo^2^+2Fc^2^)/3'
_refine_ls_weighting_scheme calc
_refine_ls_wR_factor_gt 0.1849
_refine_ls_wR_factor_ref 0.2331
_reflns_number_gt 10829
_reflns_number_total 16738
_reflns_threshold_expression >2sigma(I)
_cod_data_source_file ja5039165_si_002.cif
_cod_data_source_block ydkr
_cod_depositor_comments 'Adding full bibliography for 4122057--4122058.cif.'
_cod_database_code 4122058

loop_
_symmetry_equiv_pos_as_xyz
'x, y, z'
'-x, -y, z+1/2'
'-y, x-y, z+2/3'
'-x+y, -x, z+1/3'
'x-y, x, z+5/6'
'y, -x+y, z+1/6'

loop_
_atom_site_label
_atom_site_type_symbol
_atom_site_fract_x
_atom_site_fract_y
_atom_site_fract_z
_atom_site_U_iso_or_equiv
_atom_site_adp_type
_atom_site_occupancy
_atom_site_symmetry_multiplicity
_atom_site_calc_flag
_atom_site_refinement_flags
_atom_site_disorder_assembly
_atom_site_disorder_group
O2 O 0.58220(16) 0.62294(15) 0.37788(14) 0.0454(8) Uani 1 1 d . . .
F16 F 0.35132(15) 0.42470(16) 0.59035(15) 0.0676(10) Uani 1 1 d . . .
F17 F 0.42910(14) 0.42544(15) 0.62735(14) 0.0606(9) Uani 1 1 d . . .
F22 F 0.91512(16) 0.85875(14) 0.42066(14) 0.0606(9) Uani 1 1 d . . .
F18 F 0.39841(15) 0.48705(16) 0.65457(13) 0.0618(9) Uani 1 1 d . . .
O7 O 0.62291(16) 0.53597(17) 0.54250(15) 0.0484(9) Uani 1 1 d . . .
F1 F 0.56727(15) 0.49796(15) 0.29222(14) 0.0619(9) Uani 1 1 d . . .
F2 F 0.50506(16) 0.40501(15) 0.31643(15) 0.0633(9) Uani 1 1 d . . .
O1 O 0.45762(17) 0.58710(16) 0.21050(14) 0.0470(9) Uani 1 1 d . . .
F23 F 0.99206(15) 0.94176(14) 0.45082(14) 0.0619(9) Uani 1 1 d . . .
F10 F 0.26351(14) 0.41868(15) 0.33012(14) 0.0614(9) Uani 1 1 d . . .
F3 F 0.56783(17) 0.42294(18) 0.25190(16) 0.0745(11) Uani 1 1 d . . .
F7 F 0.48312(16) 0.41744(15) 0.45120(16) 0.0713(10) Uani 1 1 d . . .
F8 F 0.40277(18) 0.34631(15) 0.41164(15) 0.0735(11) Uani 1 1 d . . .
F24 F 0.90176(15) 0.91005(15) 0.48262(13) 0.0584(8) Uani 1 1 d . . .
N2 N 0.54453(19) 0.63568(17) 0.29941(16) 0.0397(10) Uani 1 1 d . . .
H1 H 0.5142 0.6184 0.2763 0.048 Uiso 1 1 calc R . .
O5 O 0.50715(18) 0.76549(18) 0.16882(16) 0.0555(10) Uani 1 1 d . . .
F4 F 0.30291(15) 0.31103(15) 0.13921(14) 0.0622(9) Uani 1 1 d . . .
F9 F 0.39304(18) 0.39460(17) 0.47785(15) 0.0725(10) Uani 1 1 d . . .
O3 O 0.45370(18) 0.76693(19) 0.27450(17) 0.0612(11) Uani 1 1 d . . .
O10 O 0.75991(18) 0.80784(17) 0.43786(16) 0.0592(11) Uani 1 1 d . . .
F11 F 0.31665(14) 0.46631(16) 0.26095(13) 0.0662(10) Uani 1 1 d . . .
O11 O 0.66790(16) 0.72967(16) 0.46269(15) 0.0496(9) Uani 1 1 d . . .
N3 N 0.63223(19) 0.58760(19) 0.46531(17) 0.0433(10) Uani 1 1 d . . .
H2 H 0.6143 0.6014 0.4437 0.052 Uiso 1 1 calc R . .
O4 O 0.43931(17) 0.67658(17) 0.30463(16) 0.0563(10) Uani 1 1 d . . .
F13 F 0.40109(16) 0.63024(17) 0.50661(16) 0.0736(11) Uani 1 1 d . . .
N1 N 0.4068(2) 0.5457(2) 0.13301(18) 0.0461(11) Uani 1 1 d . . .
H3 H 0.3938 0.5142 0.1112 0.055 Uiso 1 1 calc R . .
F12 F 0.30284(16) 0.51666(16) 0.32359(17) 0.0716(10) Uani 1 1 d . . .
F5 F 0.35202(18) 0.26970(15) 0.17371(16) 0.0770(11) Uani 1 1 d . . .
O9 O 0.76539(19) 0.75793(19) 0.33137(16) 0.0606(11) Uani 1 1 d . . .
F14 F 0.4420(2) 0.62251(19) 0.43419(14) 0.0803(12) Uani 1 1 d . . .
O6 O 0.59432(18) 0.83397(17) 0.20971(17) 0.0584(10) Uani 1 1 d . . .
F6 F 0.38068(17) 0.31883(16) 0.09837(15) 0.0738(11) Uani 1 1 d . . .
C121 C 0.4804(2) 0.5464(2) 0.3532(2) 0.0435(12) Uani 1 1 d . . .
O8 O 0.8299(2) 0.7339(2) 0.37129(19) 0.0701(12) Uani 1 1 d . . .
F19 F 0.79504(17) 0.9323(2) 0.25697(14) 0.0901(14) Uani 1 1 d . . .
F20 F 0.75000(14) 0.88287(16) 0.32787(17) 0.0824(13) Uani 1 1 d . . .
C125 C 0.4355(2) 0.4858(2) 0.1892(2) 0.0439(12) Uani 1 1 d . . .
C126 C 0.4807(2) 0.5028(2) 0.3872(2) 0.0441(12) Uani 1 1 d . . .
H4 H 0.5179 0.5103 0.4038 0.053 Uiso 1 1 calc R . .
C127 C 0.5432(2) 0.5574(2) 0.5216(2) 0.0418(12) Uani 1 1 d . . .
C129 C 0.9211(2) 0.9524(2) 0.3961(2) 0.0436(12) Uani 1 1 d . . .
F15 F 0.49529(17) 0.69269(16) 0.48993(17) 0.0765(11) Uani 1 1 d . . .
C131 C 0.4837(2) 0.4372(2) 0.2351(2) 0.0474(13) Uani 1 1 d . . .
C132 C 0.4798(2) 0.4894(2) 0.2243(2) 0.0447(12) Uani 1 1 d . . .
H5 H 0.5074 0.5273 0.2410 0.054 Uiso 1 1 calc R . .
C133 C 0.5043(2) 0.5133(2) 0.5579(2) 0.0468(13) Uani 1 1 d . . .
H6 H 0.5158 0.4861 0.5734 0.056 Uiso 1 1 calc R . .
C134 C 0.6033(2) 0.5605(2) 0.5102(2) 0.0427(12) Uani 1 1 d . . .
C135 C 0.4489(2) 0.5087(2) 0.5718(2) 0.0443(12) Uani 1 1 d . . .
C136 C 0.5481(3) 0.7846(3) 0.2091(2) 0.0464(12) Uani 1 1 d . . .
C138 C 0.5400(2) 0.6055(2) 0.3441(2) 0.0395(11) Uani 1 1 d . . .
C139 C 0.4708(2) 0.7301(2) 0.2772(2) 0.0464(13) Uani 1 1 d . . .
C140 C 0.7234(2) 0.7543(3) 0.4379(2) 0.0481(13) Uani 1 1 d . . .
F21 F 0.76884(16) 0.97391(17) 0.31673(18) 0.0787(11) Uani 1 1 d . . .
C142 C 0.8628(2) 0.9276(2) 0.3730(2) 0.0443(12) Uani 1 1 d . . .
H7 H 0.8303 0.8884 0.3835 0.053 Uiso 1 1 calc R . .
C144 C 0.9326(2) 0.9163(2) 0.4372(2) 0.0461(13) Uani 1 1 d . . .
C145 C 0.7313(2) 0.7035(2) 0.4117(2) 0.0442(12) Uani 1 1 d . . .
H8 H 0.6923 0.6756 0.3923 0.053 Uiso 1 1 calc R . .
C146 C 0.4008(2) 0.3787(2) 0.1756(2) 0.0463(12) Uani 1 1 d . . .
C148 C 0.7922(2) 0.9375(3) 0.3091(2) 0.0474(13) Uani 1 1 d . . .
C149 C 0.4695(2) 0.5916(2) 0.5126(2) 0.0454(12) Uani 1 1 d . . .
C150 C 0.5311(3) 0.4409(3) 0.2732(2) 0.0507(13) Uani 1 1 d . . .
C151 C 0.3709(3) 0.4361(2) 0.3736(2) 0.0495(13) Uani 1 1 d . . .
H9 H 0.3341 0.3986 0.3803 0.059 Uiso 1 1 calc R . .
C152 C 0.4337(2) 0.5441(2) 0.1781(2) 0.0423(12) Uani 1 1 d . . .
C153 C 0.6928(2) 0.5961(2) 0.4494(2) 0.0416(12) Uani 1 1 d . . .
H10 H 0.7036 0.5733 0.4761 0.050 Uiso 1 1 calc R . .
C154 C 1.0120(2) 1.1043(2) 0.3264(2) 0.0389(11) Uani 1 1 d . . .
C1 C 0.3974(2) 0.5968(2) 0.1171(2) 0.0471(13) Uani 1 1 d . . .
H11 H 0.4177 0.6298 0.1446 0.057 Uiso 1 1 calc R . .
C158 C 0.5975(2) 0.6966(2) 0.2861(2) 0.0392(11) Uani 1 1 d . . .
H12 H 0.6301 0.7056 0.3131 0.047 Uiso 1 1 calc R . .
C159 C 0.4251(2) 0.5356(2) 0.3299(2) 0.0450(12) Uani 1 1 d . . .
H13 H 0.4244 0.5654 0.3072 0.054 Uiso 1 1 calc R . .
C160 C 0.4267(3) 0.4485(2) 0.3968(2) 0.0492(13) Uani 1 1 d . . .
C161 C 0.5260(2) 0.5970(2) 0.4986(2) 0.0439(12) Uani 1 1 d . . .
H14 H 0.5523 0.6273 0.4737 0.053 Uiso 1 1 calc R . .
C162 C 0.6533(3) 0.6538(3) 0.2313(2) 0.0512(14) Uani 1 1 d . . .
H15 H 0.6875 0.6700 0.2567 0.077 Uiso 1 1 calc R . .
H16 H 0.6687 0.6540 0.1954 0.077 Uiso 1 1 calc R . .
H17 H 0.6228 0.6117 0.2413 0.077 Uiso 1 1 calc R . .
C163 C 0.4271(3) 0.4024(2) 0.4341(2) 0.0498(13) Uani 1 1 d . . .
C164 C 0.9690(2) 1.0095(2) 0.3808(2) 0.0427(12) Uani 1 1 d . . .
H18 H 1.0084 1.0256 0.3968 0.051 Uiso 1 1 calc R . .
C165 C 0.5279(2) 0.7354(2) 0.2516(2) 0.0450(12) Uani 1 1 d . . .
H19 H 0.5153 0.6956 0.2329 0.054 Uiso 1 1 calc R . .
C168 C 0.4439(3) 0.3806(3) 0.2105(2) 0.0501(13) Uani 1 1 d . . .
H20 H 0.4467 0.3450 0.2177 0.060 Uiso 1 1 calc R . .
C169 C 0.7815(3) 0.7331(2) 0.3710(2) 0.0486(13) Uani 1 1 d . . .
C170 C 0.3947(2) 0.4295(2) 0.1646(2) 0.0443(12) Uani 1 1 d . . .
H21 H 0.3637 0.4264 0.1411 0.053 Uiso 1 1 calc R . .
C171 C 0.8539(2) 0.9614(2) 0.3346(2) 0.0447(12) Uani 1 1 d . . .
C172 C 0.6234(2) 0.6942(3) 0.2321(2) 0.0479(13) Uani 1 1 d . . .
H22 H 0.6544 0.7364 0.2214 0.057 Uiso 1 1 calc R . .
H23 H 0.5899 0.6783 0.2055 0.057 Uiso 1 1 calc R . .
C173 C 0.3713(2) 0.4809(2) 0.3404(2) 0.0475(13) Uani 1 1 d . . .
C174 C 0.6488(3) 0.4970(2) 0.3968(2) 0.0535(14) Uani 1 1 d . . .
H24 H 0.6669 0.4802 0.4214 0.080 Uiso 1 1 calc R . .
H25 H 0.6471 0.4808 0.3609 0.080 Uiso 1 1 calc R . .
H26 H 0.6071 0.4850 0.4086 0.080 Uiso 1 1 calc R . .
C175 C 0.4073(2) 0.4620(3) 0.6098(2) 0.0482(13) Uani 1 1 d . . .
C176 C 0.6875(3) 0.5661(2) 0.3960(2) 0.0490(13) Uani 1 1 d . . .
H27 H 0.6696 0.5824 0.3701 0.059 Uiso 1 1 calc R . .
H28 H 0.7292 0.5776 0.3834 0.059 Uiso 1 1 calc R . .
C177 C 0.5711(3) 0.7587(2) 0.3491(2) 0.0482(13) Uani 1 1 d . . .
H29 H 0.6020 0.7558 0.3715 0.058 Uiso 1 1 calc R . .
H30 H 0.5300 0.7260 0.3609 0.058 Uiso 1 1 calc R . .
C178 C 0.9587(2) 1.0432(2) 0.3414(2) 0.0422(12) Uani 1 1 d . . .
C179 C 0.4286(2) 0.6236(3) 0.0641(2) 0.0515(14) Uani 1 1 d . . .
H31 H 0.4173 0.6543 0.0524 0.062 Uiso 1 1 calc R . .
H32 H 0.4128 0.5904 0.0372 0.062 Uiso 1 1 calc R . .
C181 C 0.7574(2) 0.6875(3) 0.5101(2) 0.0526(14) Uani 1 1 d . . .
H33 H 0.7275 0.7001 0.5212 0.063 Uiso 1 1 calc R . .
H34 H 0.7516 0.6534 0.5337 0.063 Uiso 1 1 calc R . .
C182 C 0.4518(3) 0.6335(3) 0.4859(2) 0.0495(13) Uani 1 1 d . . .
C183 C 0.5804(2) 0.7465(2) 0.2915(2) 0.0437(12) Uani 1 1 d . . .
H35 H 0.6173 0.7851 0.2790 0.052 Uiso 1 1 calc R . .
C184 C 0.3595(3) 0.3202(3) 0.1473(2) 0.0514(14) Uani 1 1 d . . .
C185 C 0.7430(2) 0.6637(2) 0.4527(2) 0.0450(12) Uani 1 1 d . . .
H36 H 0.7812 0.6646 0.4398 0.054 Uiso 1 1 calc R . .
C186 C 0.3142(3) 0.4706(3) 0.3141(2) 0.0510(14) Uani 1 1 d . . .
C187 C 0.4306(3) 0.5483(3) 0.5490(2) 0.0493(13) Uani 1 1 d . . .
H37 H 0.3927 0.5454 0.5585 0.059 Uiso 1 1 calc R . .
C189 C 0.9013(2) 1.0193(2) 0.3184(2) 0.0429(12) Uani 1 1 d . . .
H38 H 0.8940 1.0419 0.2919 0.052 Uiso 1 1 calc R . .
C190 C 0.5759(3) 0.8213(2) 0.3594(2) 0.0521(14) Uani 1 1 d . . .
H39 H 0.6192 0.8540 0.3544 0.063 Uiso 1 1 calc R . .
H40 H 0.5509 0.8277 0.3325 0.063 Uiso 1 1 calc R . .
C191 C 0.4986(2) 0.6544(3) 0.0657(3) 0.0610(16) Uani 1 1 d . . .
H41 H 0.5149 0.6876 0.0920 0.092 Uiso 1 1 calc R . .
H42 H 0.5154 0.6712 0.0305 0.092 Uiso 1 1 calc R . .
H43 H 0.5104 0.6240 0.0757 0.092 Uiso 1 1 calc R . .
C192 C 0.5213(3) 0.8097(3) 0.1268(2) 0.0664(18) Uani 1 1 d . . .
H44 H 0.5276 0.8483 0.1421 0.100 Uiso 1 1 calc R . .
H45 H 0.4871 0.7938 0.1014 0.100 Uiso 1 1 calc R . .
H46 H 0.5588 0.8171 0.1084 0.100 Uiso 1 1 calc R . .
C193 C 0.6587(3) 0.7738(3) 0.4925(3) 0.0580(15) Uani 1 1 d . . .
H47 H 0.6885 0.7905 0.5217 0.087 Uiso 1 1 calc R . .
H48 H 0.6170 0.7535 0.5071 0.087 Uiso 1 1 calc R . .
H49 H 0.6644 0.8073 0.4689 0.087 Uiso 1 1 calc R . .
C194 C 0.8106(3) 0.7875(3) 0.2897(3) 0.0697(19) Uani 1 1 d . . .
H50 H 0.8498 0.8179 0.3056 0.105 Uiso 1 1 calc R . .
H51 H 0.7966 0.8081 0.2650 0.105 Uiso 1 1 calc R . .
H52 H 0.8159 0.7566 0.2705 0.105 Uiso 1 1 calc R . .
C198 C 0.5554(3) 0.8275(3) 0.4136(3) 0.0674(18) Uani 1 1 d . . .
H53 H 0.5117 0.7972 0.4179 0.101 Uiso 1 1 calc R . .
H54 H 0.5615 0.8690 0.4179 0.101 Uiso 1 1 calc R . .
H55 H 0.5793 0.8204 0.4405 0.101 Uiso 1 1 calc R . .
C200 C 0.3876(3) 0.6714(3) 0.3356(3) 0.073(2) Uani 1 1 d . . .
H56 H 0.4022 0.7067 0.3597 0.110 Uiso 1 1 calc R . .
H57 H 0.3694 0.6334 0.3566 0.110 Uiso 1 1 calc R . .
H58 H 0.3566 0.6706 0.3114 0.110 Uiso 1 1 calc R . .
O18 O 0.26689(19) 0.42989(19) 0.12839(18) 0.0643(11) Uani 1 1 d . . .
O17 O 0.19116(16) 0.44841(18) 0.10756(18) 0.0622(11) Uani 1 1 d . . .
O14 O 0.93409(17) 1.20975(16) 0.13271(14) 0.0515(9) Uani 1 1 d . . .
O12 O 1.05547(16) 1.13209(16) 0.35869(15) 0.0474(9) Uani 1 1 d . . .
O13 O 1.0195(2) 1.29326(19) 0.16016(19) 0.0708(13) Uani 1 1 d . . .
N4 N 1.01076(18) 1.12600(17) 0.27862(17) 0.0409(10) Uani 1 1 d . . .
H59 H 0.9792 1.1029 0.2579 0.049 Uiso 1 1 calc R . .
O16 O 0.2351(2) 0.4919(3) -0.0009(2) 0.101(2) Uani 1 1 d . . .
C203 C 1.0335(2) 1.2303(2) 0.2497(2) 0.0422(12) Uani 1 1 d . . .
H60 H 1.0655 1.2660 0.2289 0.051 Uiso 1 1 calc R . .
C211 C 0.2923(3) 0.5215(3) 0.0780(3) 0.0580(16) Uani 1 1 d . . .
H61 H 0.3233 0.5148 0.0588 0.070 Uiso 1 1 calc R . .
C202 C 1.0861(2) 1.1760(3) 0.2066(2) 0.0483(13) Uani 1 1 d . . .
H62 H 1.0527 1.1521 0.1809 0.058 Uiso 1 1 calc R . .
H63 H 1.1140 1.2165 0.1904 0.058 Uiso 1 1 calc R . .
C205 C 0.9736(2) 1.2020(2) 0.2156(2) 0.0410(12) Uani 1 1 d . . .
H64 H 0.9647 1.1607 0.2027 0.049 Uiso 1 1 calc R . .
C213 C 0.2495(3) 0.4621(3) 0.1066(3) 0.0556(15) Uani 1 1 d . . .
C201 C 1.0582(2) 1.1858(2) 0.2574(2) 0.0405(11) Uani 1 1 d . . .
H65 H 1.0917 1.2045 0.2846 0.049 Uiso 1 1 calc R . .
C204 C 1.0270(2) 1.2565(2) 0.3033(2) 0.0447(12) Uani 1 1 d . . .
H66 H 1.0011 1.2755 0.2980 0.054 Uiso 1 1 calc R . .
H67 H 1.0055 1.2222 0.3289 0.054 Uiso 1 1 calc R . .
O15 O 0.2540(2) 0.5817(3) 0.0350(3) 0.118(2) Uani 1 1 d . . .
C206 C 0.9798(2) 1.2413(2) 0.1676(2) 0.0454(13) Uani 1 1 d . . .
C208 C 0.3285(3) 0.5763(3) 0.1172(3) 0.0600(16) Uani 1 1 d . A .
H68 H 0.3256 0.6115 0.1019 0.072 Uiso 1 1 calc R . .
C207 C 0.9353(3) 1.2412(3) 0.0843(2) 0.0616(16) Uani 1 1 d . . .
H69 H 0.9425 1.2823 0.0929 0.092 Uiso 1 1 calc R . .
H70 H 0.8959 1.2178 0.0658 0.092 Uiso 1 1 calc R . .
H71 H 0.9684 1.2447 0.0612 0.092 Uiso 1 1 calc R . .
C212 C 0.2583(3) 0.5358(4) 0.0367(4) 0.084(3) Uani 1 1 d . . .
C210 C 0.2537(4) 0.5760(4) 0.1881(4) 0.046(3) Uani 0.602(10) 1 d P A 1
H72 H 0.2210 0.5562 0.1609 0.055 Uiso 0.602(10) 1 calc PR A 1
H73 H 0.2688 0.6207 0.1866 0.055 Uiso 0.602(10) 1 calc PR A 1
C209 C 0.3022(4) 0.5669(3) 0.1732(3) 0.086(3) Uani 1 1 d . . .
H74 H 0.2895 0.5240 0.1831 0.103 Uiso 0.602(10) 1 calc PR A 1
H75 H 0.3371 0.5935 0.1968 0.103 Uiso 0.602(10) 1 calc PR A 1
H76 H 0.2580 0.5356 0.1718 0.103 Uiso 0.398(10) 1 calc PR A 2
H77 H 0.3228 0.5503 0.1959 0.103 Uiso 0.398(10) 1 calc PR A 2
O20 O 0.89857(16) 1.14465(16) 0.28075(14) 0.0478(9) Uani 1 1 d . . .
O19 O 0.89734(17) 1.22718(17) 0.24657(15) 0.0524(9) Uani 1 1 d . . .
C214 C 0.9196(2) 1.1940(2) 0.2482(2) 0.0443(12) Uani 1 1 d . . .
C215 C 0.8555(3) 1.1406(3) 0.3212(2) 0.0535(14) Uani 1 1 d . . .
H78 H 0.8765 1.1747 0.3464 0.080 Uiso 1 1 calc R . .
H79 H 0.8393 1.1015 0.3403 0.080 Uiso 1 1 calc R . .
H80 H 0.8215 1.1428 0.3043 0.080 Uiso 1 1 calc R . .
C216 C 1.1218(3) 1.1425(2) 0.2163(2) 0.0528(14) Uani 1 1 d . . .
H81 H 1.1535 1.1645 0.2434 0.079 Uiso 1 1 calc R . .
H82 H 1.1413 1.1408 0.1830 0.079 Uiso 1 1 calc R . .
H83 H 1.0936 1.1006 0.2287 0.079 Uiso 1 1 calc R . .
C220 C 0.8337(3) 0.7678(3) 0.5732(3) 0.080(2) Uani 1 1 d . . .
H84 H 0.8061 0.7840 0.5804 0.120 Uiso 1 1 calc R . .
H85 H 0.8764 0.8010 0.5761 0.120 Uiso 1 1 calc R . .
H86 H 0.8260 0.7356 0.5991 0.120 Uiso 1 1 calc R . .
C217 C 1.0879(3) 1.3038(3) 0.3273(3) 0.0562(15) Uani 1 1 d . . .
H87 H 1.1108 1.3370 0.3010 0.067 Uiso 1 1 calc R . .
H88 H 1.1128 1.2842 0.3352 0.067 Uiso 1 1 calc R . .
C219 C 0.8221(3) 0.7415(3) 0.5182(2) 0.0602(16) Uani 1 1 d . . .
H89 H 0.8521 0.7278 0.5104 0.072 Uiso 1 1 calc R . .
H90 H 0.8293 0.7742 0.4924 0.072 Uiso 1 1 calc R . .
C218 C 1.0792(3) 1.3313(3) 0.3780(3) 0.0641(17) Uani 1 1 d . . .
H91 H 1.0571 1.3532 0.3698 0.096 Uiso 1 1 calc R . .
H92 H 1.1194 1.3600 0.3933 0.096 Uiso 1 1 calc R . .
H93 H 1.0554 1.2984 0.4036 0.096 Uiso 1 1 calc R . .
C221 C 0.1486(3) 0.3940(3) 0.1375(3) 0.074(2) Uani 1 1 d . . .
H94 H 0.1447 0.3573 0.1200 0.111 Uiso 1 1 calc R . .
H95 H 0.1083 0.3912 0.1388 0.111 Uiso 1 1 calc R . .
H96 H 0.1641 0.3968 0.1738 0.111 Uiso 1 1 calc R . .
C222 C 0.2054(4) 0.5034(5) -0.0452(3) 0.142(5) Uani 1 1 d . . .
H97 H 0.1717 0.5087 -0.0320 0.213 Uiso 1 1 calc R . .
H98 H 0.1890 0.4685 -0.0699 0.213 Uiso 1 1 calc R . .
H99 H 0.2353 0.5407 -0.0639 0.213 Uiso 1 1 calc R . .
C223 C 0.2246(5) 0.5530(6) 0.2423(4) 0.060(3) Uani 0.602(10) 1 d P A 1
H100 H 0.2126 0.5096 0.2461 0.091 Uiso 0.602(10) 1 calc PR A 1
H101 H 0.1882 0.5575 0.2456 0.091 Uiso 0.602(10) 1 calc PR A 1
H102 H 0.2542 0.5770 0.2702 0.091 Uiso 0.602(10) 1 calc PR A 1
C224 C 0.3082(8) 0.6183(7) 0.1967(7) 0.068(5) Uani 0.398(10) 1 d P A 2
H103 H 0.3012 0.6424 0.1692 0.082 Uiso 0.398(10) 1 calc PR A 2
H104 H 0.3511 0.6435 0.2091 0.082 Uiso 0.398(10) 1 calc PR A 2
C225 C 0.2659(10) 0.6087(10) 0.2434(7) 0.074(6) Uani 0.398(10) 1 d P A 2
H105 H 0.2245 0.5956 0.2302 0.111 Uiso 0.398(10) 1 calc PR A 2
H106 H 0.2815 0.6472 0.2632 0.111 Uiso 0.398(10) 1 calc PR A 2
H107 H 0.2646 0.5769 0.2670 0.111 Uiso 0.398(10) 1 calc PR A 2

loop_
_atom_site_aniso_label
_atom_site_aniso_U_11
_atom_site_aniso_U_22
_atom_site_aniso_U_33
_atom_site_aniso_U_23
_atom_site_aniso_U_13
_atom_site_aniso_U_12
O2 0.047(2) 0.045(2) 0.0385(19) 0.0036(16) -0.0054(17) 0.0187(17)
F16 0.0441(19) 0.070(2) 0.067(2) 0.0177(18) 0.0057(16) 0.0125(17)
F17 0.0547(19) 0.065(2) 0.068(2) 0.0223(17) 0.0144(16) 0.0344(17)
F22 0.080(2) 0.0447(18) 0.062(2) 0.0073(16) -0.0016(18) 0.0342(17)
F18 0.062(2) 0.078(2) 0.052(2) 0.0070(18) 0.0121(16) 0.0402(19)
O7 0.045(2) 0.060(2) 0.043(2) 0.0096(18) 0.0033(17) 0.0291(18)
F1 0.0543(19) 0.0545(19) 0.069(2) 0.0012(17) -0.0179(17) 0.0217(16)
F2 0.064(2) 0.060(2) 0.061(2) 0.0139(17) -0.0065(17) 0.0277(17)
O1 0.059(2) 0.045(2) 0.039(2) -0.0063(17) -0.0044(17) 0.0271(18)
F23 0.0516(19) 0.0566(19) 0.070(2) 0.0200(17) -0.0070(17) 0.0211(16)
F10 0.0418(17) 0.062(2) 0.065(2) 0.0116(17) -0.0022(16) 0.0142(16)
F3 0.070(2) 0.101(3) 0.078(3) -0.002(2) -0.013(2) 0.062(2)
F7 0.066(2) 0.063(2) 0.084(3) 0.0238(19) -0.004(2) 0.0308(19)
F8 0.103(3) 0.0419(19) 0.069(2) 0.0039(17) -0.011(2) 0.0315(19)
F24 0.069(2) 0.061(2) 0.0426(18) 0.0114(15) 0.0107(16) 0.0305(17)
N2 0.044(2) 0.034(2) 0.039(2) 0.0025(18) -0.0054(19) 0.0173(19)
O5 0.059(2) 0.060(2) 0.050(2) 0.0167(19) -0.0002(19) 0.031(2)
F4 0.0528(19) 0.0566(19) 0.064(2) -0.0069(17) -0.0089(16) 0.0177(16)
F9 0.086(3) 0.075(2) 0.056(2) 0.0245(19) 0.020(2) 0.040(2)
O3 0.060(2) 0.065(3) 0.076(3) 0.020(2) 0.014(2) 0.044(2)
O10 0.064(2) 0.037(2) 0.064(3) 0.0008(19) 0.016(2) 0.0151(19)
F11 0.0513(19) 0.080(2) 0.0433(19) 0.0093(17) -0.0039(15) 0.0150(17)
O11 0.043(2) 0.048(2) 0.056(2) -0.0035(18) 0.0095(17) 0.0215(17)
N3 0.039(2) 0.048(2) 0.038(2) 0.0050(19) 0.0022(19) 0.018(2)
O4 0.045(2) 0.049(2) 0.074(3) 0.018(2) 0.020(2) 0.0226(18)
F13 0.067(2) 0.083(3) 0.092(3) 0.029(2) 0.028(2) 0.053(2)
N1 0.058(3) 0.048(2) 0.045(3) -0.003(2) -0.008(2) 0.035(2)
F12 0.059(2) 0.061(2) 0.099(3) -0.003(2) -0.013(2) 0.0328(18)
F5 0.095(3) 0.0406(18) 0.086(3) 0.0011(18) -0.021(2) 0.0262(19)
O9 0.065(3) 0.064(3) 0.044(2) 0.013(2) 0.016(2) 0.026(2)
F14 0.127(3) 0.107(3) 0.049(2) -0.011(2) -0.019(2) 0.089(3)
O6 0.062(3) 0.044(2) 0.062(3) 0.0107(19) 0.012(2) 0.021(2)
F6 0.079(3) 0.061(2) 0.062(2) -0.0173(18) 0.0118(19) 0.0198(19)
C121 0.034(3) 0.036(3) 0.055(3) 0.007(2) 0.002(2) 0.012(2)
O8 0.064(3) 0.072(3) 0.079(3) 0.018(2) 0.030(2) 0.038(2)
F19 0.062(2) 0.141(4) 0.046(2) -0.019(2) -0.0113(18) 0.035(2)
F20 0.0419(19) 0.061(2) 0.113(3) 0.026(2) -0.019(2) 0.0027(17)
C125 0.049(3) 0.041(3) 0.049(3) 0.002(2) -0.005(2) 0.028(3)
C126 0.045(3) 0.040(3) 0.044(3) 0.007(2) 0.002(2) 0.018(2)
C127 0.034(3) 0.040(3) 0.050(3) 0.005(2) 0.007(2) 0.017(2)
C129 0.041(3) 0.033(3) 0.051(3) 0.012(2) -0.001(2) 0.014(2)
F15 0.077(2) 0.050(2) 0.100(3) 0.009(2) -0.008(2) 0.0301(19)
C131 0.049(3) 0.049(3) 0.054(3) 0.002(3) -0.009(3) 0.033(3)
C132 0.048(3) 0.046(3) 0.039(3) -0.003(2) -0.006(2) 0.023(3)
C133 0.043(3) 0.050(3) 0.048(3) 0.006(2) 0.006(2) 0.024(3)
C134 0.034(3) 0.045(3) 0.043(3) 0.014(2) 0.007(2) 0.014(2)
C135 0.032(3) 0.053(3) 0.046(3) 0.012(2) 0.010(2) 0.020(2)
C136 0.055(3) 0.045(3) 0.044(3) 0.004(3) 0.004(3) 0.029(3)
C138 0.046(3) 0.035(3) 0.040(3) 0.004(2) -0.001(2) 0.021(2)
C139 0.042(3) 0.044(3) 0.052(3) 0.013(3) 0.013(2) 0.020(2)
C140 0.047(3) 0.054(3) 0.045(3) 0.001(3) 0.011(2) 0.026(3)
F21 0.060(2) 0.079(3) 0.107(3) -0.018(2) -0.026(2) 0.042(2)
C142 0.039(3) 0.040(3) 0.046(3) 0.001(2) 0.000(2) 0.014(2)
C144 0.040(3) 0.039(3) 0.054(3) 0.010(3) -0.003(2) 0.016(2)
C145 0.046(3) 0.040(3) 0.046(3) 0.003(2) 0.006(2) 0.021(2)
C146 0.048(3) 0.040(3) 0.049(3) -0.003(2) -0.006(3) 0.020(2)
C148 0.041(3) 0.047(3) 0.048(3) -0.002(3) -0.003(2) 0.018(3)
C149 0.050(3) 0.043(3) 0.045(3) 0.005(2) 0.002(2) 0.025(3)
C150 0.054(3) 0.051(3) 0.054(3) -0.003(3) -0.007(3) 0.031(3)
C151 0.049(3) 0.045(3) 0.047(3) 0.010(3) -0.001(3) 0.018(3)
C152 0.048(3) 0.047(3) 0.040(3) 0.000(2) -0.006(2) 0.030(3)
C153 0.034(3) 0.037(3) 0.051(3) 0.000(2) 0.005(2) 0.016(2)
C154 0.040(3) 0.036(3) 0.039(3) 0.002(2) -0.004(2) 0.017(2)
C1 0.054(3) 0.046(3) 0.052(3) 0.004(3) -0.003(3) 0.032(3)
C158 0.034(2) 0.027(2) 0.052(3) 0.005(2) 0.003(2) 0.013(2)
C159 0.046(3) 0.043(3) 0.043(3) 0.004(2) 0.002(2) 0.019(2)
C160 0.053(3) 0.031(3) 0.053(3) 0.011(2) 0.000(3) 0.013(2)
C161 0.038(3) 0.043(3) 0.046(3) 0.002(2) 0.004(2) 0.016(2)
C162 0.054(3) 0.051(3) 0.053(3) -0.006(3) 0.002(3) 0.030(3)
C163 0.052(3) 0.039(3) 0.051(3) 0.004(3) -0.004(3) 0.017(3)
C164 0.042(3) 0.042(3) 0.042(3) 0.009(2) 0.005(2) 0.020(2)
C165 0.039(3) 0.044(3) 0.055(3) 0.008(3) 0.002(2) 0.024(2)
C168 0.048(3) 0.044(3) 0.058(3) -0.006(3) -0.011(3) 0.023(3)
C169 0.048(3) 0.042(3) 0.049(3) 0.002(3) 0.010(3) 0.017(3)
C170 0.049(3) 0.048(3) 0.042(3) 0.003(2) 0.000(2) 0.029(3)
C171 0.036(3) 0.046(3) 0.049(3) -0.001(2) -0.007(2) 0.018(2)
C172 0.049(3) 0.050(3) 0.048(3) 0.003(3) 0.006(3) 0.028(3)
C173 0.039(3) 0.045(3) 0.049(3) 0.004(2) -0.001(2) 0.013(2)
C174 0.055(3) 0.048(3) 0.056(4) -0.003(3) -0.003(3) 0.025(3)
C175 0.041(3) 0.061(3) 0.046(3) 0.013(3) 0.008(2) 0.028(3)
C176 0.052(3) 0.045(3) 0.047(3) -0.003(3) 0.001(3) 0.023(3)
C177 0.055(3) 0.041(3) 0.052(3) -0.003(2) 0.006(3) 0.026(3)
C178 0.042(3) 0.033(3) 0.046(3) 0.007(2) 0.007(2) 0.014(2)
C179 0.048(3) 0.056(3) 0.047(3) 0.011(3) 0.005(3) 0.023(3)
C181 0.042(3) 0.046(3) 0.057(4) -0.012(3) -0.006(3) 0.012(3)
C182 0.051(3) 0.049(3) 0.048(3) 0.002(3) -0.003(3) 0.025(3)
C183 0.043(3) 0.038(3) 0.052(3) 0.000(2) -0.001(2) 0.022(2)
C184 0.054(3) 0.050(3) 0.046(3) 0.000(3) -0.002(3) 0.023(3)
C185 0.040(3) 0.041(3) 0.048(3) 0.001(2) 0.003(2) 0.016(2)
C186 0.045(3) 0.049(3) 0.045(3) 0.004(3) -0.004(3) 0.013(3)
C187 0.044(3) 0.055(3) 0.051(3) 0.005(3) -0.002(3) 0.026(3)
C189 0.041(3) 0.034(3) 0.048(3) 0.003(2) 0.002(2) 0.015(2)
C190 0.058(3) 0.041(3) 0.058(4) -0.011(3) -0.003(3) 0.025(3)
C191 0.042(3) 0.060(4) 0.075(4) -0.001(3) -0.002(3) 0.020(3)
C192 0.085(5) 0.075(4) 0.051(4) 0.030(3) 0.016(3) 0.049(4)
C193 0.057(4) 0.054(3) 0.069(4) -0.014(3) 0.009(3) 0.032(3)
C194 0.078(4) 0.062(4) 0.053(4) 0.012(3) 0.025(3) 0.023(3)
C198 0.096(5) 0.058(4) 0.060(4) -0.006(3) 0.005(4) 0.047(4)
C200 0.059(4) 0.082(5) 0.088(5) 0.043(4) 0.040(4) 0.042(4)
O18 0.057(2) 0.069(3) 0.076(3) 0.018(2) 0.007(2) 0.038(2)
O17 0.040(2) 0.061(2) 0.080(3) 0.026(2) 0.009(2) 0.0216(19)
O14 0.060(2) 0.049(2) 0.043(2) 0.0068(17) -0.0072(18) 0.0254(19)
O12 0.045(2) 0.041(2) 0.051(2) 0.0039(17) -0.0031(17) 0.0178(17)
O13 0.070(3) 0.049(2) 0.071(3) 0.014(2) -0.007(2) 0.013(2)
N4 0.043(2) 0.032(2) 0.042(2) 0.0025(18) -0.0013(19) 0.0148(18)
O16 0.069(3) 0.170(6) 0.067(3) 0.033(4) -0.004(3) 0.062(4)
C203 0.042(3) 0.041(3) 0.047(3) -0.004(2) -0.002(2) 0.023(2)
C211 0.046(3) 0.063(4) 0.063(4) 0.025(3) 0.007(3) 0.026(3)
C202 0.050(3) 0.050(3) 0.049(3) 0.003(3) 0.004(3) 0.028(3)
C205 0.040(3) 0.039(3) 0.043(3) 0.007(2) 0.001(2) 0.019(2)
C213 0.044(3) 0.066(4) 0.066(4) 0.017(3) 0.007(3) 0.034(3)
C201 0.037(3) 0.035(3) 0.044(3) 0.005(2) 0.003(2) 0.014(2)
C204 0.045(3) 0.039(3) 0.050(3) -0.003(2) -0.008(2) 0.021(2)
O15 0.067(3) 0.111(4) 0.173(6) 0.074(4) -0.009(4) 0.042(3)
C206 0.048(3) 0.045(3) 0.041(3) -0.002(2) -0.009(2) 0.021(3)
C208 0.060(4) 0.059(4) 0.076(4) 0.017(3) 0.017(3) 0.040(3)
C207 0.095(5) 0.070(4) 0.037(3) 0.008(3) -0.009(3) 0.054(4)
C212 0.047(4) 0.101(6) 0.097(6) 0.054(5) 0.010(4) 0.032(4)
C210 0.045(5) 0.048(5) 0.050(5) 0.001(4) 0.005(4) 0.029(5)
C209 0.112(6) 0.076(5) 0.093(6) 0.036(4) 0.066(5) 0.064(5)
O20 0.049(2) 0.049(2) 0.046(2) 0.0063(17) 0.0098(17) 0.0251(18)
O19 0.058(2) 0.055(2) 0.052(2) 0.0033(18) 0.0034(19) 0.034(2)
C214 0.043(3) 0.041(3) 0.049(3) 0.006(2) 0.004(2) 0.021(2)
C215 0.051(3) 0.060(4) 0.051(3) 0.008(3) 0.017(3) 0.029(3)
C216 0.047(3) 0.048(3) 0.062(4) -0.002(3) 0.001(3) 0.022(3)
C220 0.066(4) 0.070(4) 0.065(4) -0.016(4) -0.013(4) 0.004(4)
C217 0.053(3) 0.049(3) 0.065(4) -0.006(3) -0.013(3) 0.025(3)
C219 0.054(4) 0.056(4) 0.051(3) -0.002(3) -0.011(3) 0.013(3)
C218 0.080(4) 0.058(4) 0.065(4) -0.016(3) -0.026(4) 0.043(3)
C221 0.055(4) 0.062(4) 0.094(5) 0.033(4) 0.018(4) 0.021(3)
C222 0.069(5) 0.233(12) 0.086(6) 0.081(7) -0.008(5) 0.047(7)
C223 0.052(6) 0.083(9) 0.054(6) 0.000(6) 0.008(5) 0.039(6)
C224 0.070(12) 0.061(10) 0.079(12) -0.016(9) -0.013(9) 0.037(9)
C225 0.096(14) 0.105(16) 0.061(10) -0.015(10) 0.002(10) 0.079(14)

loop_
_atom_type_symbol
_atom_type_description
_atom_type_scat_dispersion_real
_atom_type_scat_dispersion_imag
_atom_type_scat_source
C C 0.0181 0.0091 'International Tables Vol C Tables 4.2.6.8 and 6.1.1.4'
H H 0.0000 0.0000 'International Tables Vol C Tables 4.2.6.8 and 6.1.1.4'
N N 0.0311 0.0180 'International Tables Vol C Tables 4.2.6.8 and 6.1.1.4'
O O 0.0492 0.0322 'International Tables Vol C Tables 4.2.6.8 and 6.1.1.4'
F F 0.0727 0.0534 'International Tables Vol C Tables 4.2.6.8 and 6.1.1.4'

loop_
_geom_angle_atom_site_label_1
_geom_angle_atom_site_label_2
_geom_angle_atom_site_label_3
_geom_angle
C138 N2 C158 123.9(4)
C136 O5 C192 115.1(5)
C140 O11 C193 114.0(4)
C134 N3 C153 124.1(4)
C139 O4 C200 114.2(4)
C152 N1 C1 124.3(5)
C169 O9 C194 115.8(5)
C126 C121 C159 119.8(5)
C126 C121 C138 118.3(5)
C159 C121 C138 121.9(4)
C132 C125 C170 120.1(5)
C132 C125 C152 117.8(5)
C170 C125 C152 122.1(5)
C160 C126 C121 119.6(5)
C133 C127 C161 119.8(5)
C133 C127 C134 117.0(4)
C161 C127 C134 123.2(5)
C164 C129 C142 121.4(5)
C164 C129 C144 119.1(5)
C142 C129 C144 119.5(4)
C132 C131 C168 121.2(5)
C132 C131 C150 119.7(5)
C168 C131 C150 119.1(5)
C131 C132 C125 119.7(5)
C135 C133 C127 120.5(5)
O7 C134 N3 123.4(5)
O7 C134 C127 118.8(4)
N3 C134 C127 117.7(5)
C133 C135 C187 120.7(5)
C133 C135 C175 121.0(5)
C187 C135 C175 118.4(5)
O6 C136 O5 123.2(5)
O6 C136 C165 126.2(5)
O5 C136 C165 110.6(5)
O2 C138 N2 123.9(5)
O2 C138 C121 119.4(4)
N2 C138 C121 116.7(4)
O3 C139 O4 122.5(5)
O3 C139 C165 126.5(5)
O4 C139 C165 111.0(4)
O10 C140 O11 123.4(5)
O10 C140 C145 126.3(5)
O11 C140 C145 110.3(4)
C171 C142 C129 118.2(5)
F24 C144 F23 106.3(5)
F24 C144 F22 106.1(4)
F23 C144 F22 106.2(4)
F24 C144 C129 112.3(5)
F23 C144 C129 113.1(4)
F22 C144 C129 112.3(5)
C169 C145 C140 107.8(4)
C169 C145 C185 112.6(4)
C140 C145 C185 113.2(5)
C168 C146 C170 122.8(5)
C168 C146 C184 119.2(5)
C170 C146 C184 118.1(5)
F19 C148 F21 106.0(5)
F19 C148 F20 107.6(5)
F21 C148 F20 105.2(5)
F19 C148 C171 111.4(5)
F21 C148 C171 112.8(5)
F20 C148 C171 113.3(5)
C187 C149 C161 121.7(5)
C187 C149 C182 120.7(5)
C161 C149 C182 117.6(5)
F3 C150 F1 107.0(5)
F3 C150 F2 106.5(5)
F1 C150 F2 105.7(5)
F3 C150 C131 112.9(5)
F1 C150 C131 112.7(4)
F2 C150 C131 111.5(5)
C173 C151 C160 117.7(5)
O1 C152 N1 124.3(5)
O1 C152 C125 119.1(4)
N1 C152 C125 116.6(5)
N3 C153 C176 109.8(4)
N3 C153 C185 111.3(4)
C176 C153 C185 114.8(4)
O12 C154 N4 123.3(5)
O12 C154 C178 119.4(4)
N4 C154 C178 117.3(4)
N1 C1 C179 110.6(4)
N1 C1 C208 110.6(4)
C179 C1 C208 113.2(5)
N2 C158 C172 110.0(4)
N2 C158 C183 110.8(4)
C172 C158 C183 114.6(4)
C173 C159 C121 119.5(5)
C126 C160 C151 121.7(5)
C126 C160 C163 119.5(5)
C151 C160 C163 118.8(5)
C127 C161 C149 119.1(5)
F7 C163 F9 106.4(5)
F7 C163 F8 107.1(5)
F9 C163 F8 105.5(4)
F7 C163 C160 113.4(5)
F9 C163 C160 112.0(5)
F8 C163 C160 112.0(5)
C129 C164 C178 119.3(5)
C136 C165 C139 106.7(4)
C136 C165 C183 113.2(4)
C139 C165 C183 114.8(5)
C146 C168 C131 117.7(5)
O8 C169 O9 122.2(5)
O8 C169 C145 126.6(5)
O9 C169 C145 111.2(5)
C146 C170 C125 118.6(5)
C142 C171 C189 121.8(5)
C142 C171 C148 120.4(5)
C189 C171 C148 117.8(5)
C158 C172 C162 113.6(5)
C159 C173 C151 121.5(5)
C159 C173 C186 117.9(5)
C151 C173 C186 120.6(5)
F16 C175 F17 106.6(5)
F16 C175 F18 105.6(4)
F17 C175 F18 105.2(4)
F16 C175 C135 113.8(5)
F17 C175 C135 112.6(4)
F18 C175 C135 112.4(5)
C174 C176 C153 114.1(5)
C183 C177 C190 115.0(5)
C189 C178 C164 120.0(5)
C189 C178 C154 122.9(5)
C164 C178 C154 117.1(5)
C1 C179 C191 114.2(5)
C219 C181 C185 114.2(5)
F14 C182 F15 105.7(5)
F14 C182 F13 107.2(5)
F15 C182 F13 105.2(5)
F14 C182 C149 112.5(5)
F15 C182 C149 112.7(5)
F13 C182 C149 113.1(5)
C177 C183 C158 112.6(4)
C177 C183 C165 116.4(4)
C158 C183 C165 110.8(4)
F4 C184 F6 104.9(5)
F4 C184 F5 105.9(5)
F6 C184 F5 107.0(5)
F4 C184 C146 113.6(5)
F6 C184 C146 111.8(5)
F5 C184 C146 113.0(5)
C153 C185 C181 112.7(4)
C153 C185 C145 111.2(4)
C181 C185 C145 116.9(5)
F11 C186 F12 106.3(5)
F11 C186 F10 106.1(4)
F12 C186 F10 105.9(5)
F11 C186 C173 112.2(5)
F12 C186 C173 112.1(5)
F10 C186 C173 113.7(5)
C149 C187 C135 118.2(5)
C178 C189 C171 119.3(5)
C198 C190 C177 113.9(5)
C213 O17 C221 116.8(5)
C206 O14 C207 116.7(4)
C154 N4 C201 125.0(4)
C212 O16 C222 115.5(8)
C201 C203 C204 111.5(4)
C201 C203 C205 112.7(4)
C204 C203 C205 112.9(4)
C212 C211 C213 110.9(5)
C212 C211 C208 112.1(6)
C213 C211 C208 112.7(5)
C216 C202 C201 113.5(4)
C214 C205 C206 108.1(4)
C214 C205 C203 111.2(4)
C206 C205 C203 112.2(4)
O18 C213 O17 122.3(5)
O18 C213 C211 123.4(5)
O17 C213 C211 114.3(5)
N4 C201 C202 109.7(4)
N4 C201 C203 111.9(4)
C202 C201 C203 113.3(4)
C217 C204 C203 113.5(5)
O13 C206 O14 122.8(5)
O13 C206 C205 126.5(5)
O14 C206 C205 110.7(4)
C209 C208 C1 112.5(6)
C209 C208 C211 115.3(5)
C1 C208 C211 111.0(5)
O15 C212 O16 123.3(8)
O15 C212 C211 125.9(9)
O16 C212 C211 110.7(7)
C209 C210 C223 118.2(8)
C224 C209 C210 54.5(8)
C224 C209 C208 114.9(9)
C210 C209 C208 124.7(8)
C214 O20 C215 115.0(4)
O19 C214 O20 123.2(5)
O19 C214 C205 125.5(5)
O20 C214 C205 111.3(4)
C204 C217 C218 111.7(5)
C220 C219 C181 113.6(5)
C209 C224 C225 116.6(14)

loop_
_geom_bond_atom_site_label_1
_geom_bond_atom_site_label_2
_geom_bond_distance
O2 C138 1.254(6)
F16 C175 1.333(6)
F17 C175 1.357(6)
F22 C144 1.349(6)
F18 C175 1.360(6)
O7 C134 1.258(6)
F1 C150 1.344(6)
F2 C150 1.352(7)
O1 C152 1.242(6)
F23 C144 1.342(6)
F10 C186 1.351(6)
F3 C150 1.326(6)
F7 C163 1.334(6)
F8 C163 1.347(6)
F24 C144 1.343(6)
N2 C138 1.325(6)
N2 C158 1.479(6)
O5 C136 1.349(7)
O5 C192 1.442(6)
F4 C184 1.337(6)
F9 C163 1.345(7)
O3 C139 1.202(6)
O10 C140 1.191(6)
F11 C186 1.343(6)
O11 C140 1.360(6)
O11 C193 1.449(6)
N3 C134 1.329(6)
N3 C153 1.483(6)
O4 C139 1.357(6)
O4 C200 1.464(6)
F13 C182 1.342(6)
N1 C152 1.328(6)
N1 C1 1.472(6)
F12 C186 1.346(6)
F5 C184 1.360(6)
O9 C169 1.340(7)
O9 C194 1.445(7)
F14 C182 1.324(7)
O6 C136 1.203(6)
F6 C184 1.346(6)
C121 C126 1.393(7)
C121 C159 1.403(7)
C121 C138 1.510(7)
O8 C169 1.208(6)
F19 C148 1.321(6)
F20 C148 1.331(6)
C125 C132 1.388(7)
C125 C170 1.407(7)
C125 C152 1.515(7)
C126 C160 1.382(7)
C127 C133 1.390(7)
C127 C161 1.392(7)
C127 C134 1.504(7)
C129 C164 1.388(7)
C129 C142 1.400(7)
C129 C144 1.496(7)
F15 C182 1.338(6)
C131 C132 1.390(7)
C131 C168 1.408(7)
C131 C150 1.494(7)
C133 C135 1.382(7)
C135 C187 1.408(7)
C135 C175 1.470(7)
C136 C165 1.515(7)
C139 C165 1.518(7)
C140 C145 1.535(7)
F21 C148 1.325(6)
C142 C171 1.377(7)
C145 C169 1.499(7)
C145 C185 1.564(7)
C146 C168 1.374(7)
C146 C170 1.388(7)
C146 C184 1.489(7)
C148 C171 1.497(7)
C149 C187 1.383(7)
C149 C161 1.402(7)
C149 C182 1.492(7)
C151 C173 1.395(8)
C151 C160 1.403(8)
C153 C176 1.512(7)
C153 C185 1.531(7)
C154 O12 1.255(6)
C154 N4 1.324(6)
C154 C178 1.496(7)
C1 C179 1.521(8)
C1 C208 1.539(7)
C158 C172 1.519(7)
C158 C183 1.522(6)
C159 C173 1.388(7)
C160 C163 1.493(7)
C162 C172 1.535(7)
C164 C178 1.408(7)
C165 C183 1.566(7)
C171 C189 1.402(7)
C173 C186 1.479(7)
C174 C176 1.508(7)
C177 C183 1.522(7)
C177 C190 1.536(7)
C178 C189 1.384(7)
C179 C191 1.528(7)
C181 C219 1.524(7)
C181 C185 1.533(8)
C190 C198 1.491(8)
O18 C213 1.225(6)
O17 C213 1.327(6)
O17 C221 1.455(6)
O14 C206 1.345(6)
O14 C207 1.441(6)
O13 C206 1.197(6)
N4 C201 1.474(6)
O16 C212 1.344(11)
O16 C222 1.449(8)
C203 C201 1.538(7)
C203 C204 1.543(7)
C203 C205 1.561(7)
C211 C212 1.498(9)
C211 C213 1.516(8)
C211 C208 1.560(9)
C202 C216 1.526(7)
C202 C201 1.535(7)
C205 C214 1.511(7)
C205 C206 1.515(7)
C204 C217 1.518(7)
O15 C212 1.212(9)
C208 C209 1.522(9)
C210 C209 1.399(10)
C210 C223 1.515(13)
C209 C224 1.358(16)
O20 C214 1.352(6)
O20 C215 1.451(6)
O19 C214 1.216(6)
C220 C219 1.496(8)
C217 C218 1.515(9)
C224 C225 1.52(2)

loop_
_geom_torsion_atom_site_label_1
_geom_torsion_atom_site_label_2
_geom_torsion_atom_site_label_3
_geom_torsion_atom_site_label_4
_geom_torsion
C159 C121 C126 C160 1.5(8)
C138 C121 C126 C160 179.4(5)
C168 C131 C132 C125 0.7(9)
C150 C131 C132 C125 -179.5(5)
C170 C125 C132 C131 0.1(8)
C152 C125 C132 C131 -179.1(5)
C161 C127 C133 C135 -0.6(8)
C134 C127 C133 C135 178.1(5)
C153 N3 C134 O7 -4.1(8)
C153 N3 C134 C127 177.8(4)
C133 C127 C134 O7 -18.4(8)
C161 C127 C134 O7 160.3(5)
C133 C127 C134 N3 159.8(5)
C161 C127 C134 N3 -21.6(8)
C127 C133 C135 C187 0.5(9)
C127 C133 C135 C175 179.5(5)
C192 O5 C136 O6 -2.3(8)
C192 O5 C136 C165 178.4(4)
C158 N2 C138 O2 -6.0(8)
C158 N2 C138 C121 174.9(4)
C126 C121 C138 O2 -22.4(7)
C159 C121 C138 O2 155.5(5)
C126 C121 C138 N2 156.7(5)
C159 C121 C138 N2 -25.4(7)
C200 O4 C139 O3 -7.2(8)
C200 O4 C139 C165 173.2(5)
C193 O11 C140 O10 -4.4(8)
C193 O11 C140 C145 174.9(5)
C164 C129 C142 C171 -0.4(8)
C144 C129 C142 C171 -178.9(5)
C164 C129 C144 F24 113.5(6)
C142 C129 C144 F24 -68.0(7)
C164 C129 C144 F23 -6.8(8)
C142 C129 C144 F23 171.7(5)
C164 C129 C144 F22 -127.0(5)
C142 C129 C144 F22 51.5(7)
O10 C140 C145 C169 -19.1(8)
O11 C140 C145 C169 161.6(5)
O10 C140 C145 C185 106.1(7)
O11 C140 C145 C185 -73.1(6)
C132 C131 C150 F3 -123.4(6)
C168 C131 C150 F3 56.4(7)
C132 C131 C150 F1 -2.0(8)
C168 C131 C150 F1 177.8(5)
C132 C131 C150 F2 116.8(6)
C168 C131 C150 F2 -63.5(7)
C1 N1 C152 O1 -5.0(8)
C1 N1 C152 C125 176.2(5)
C132 C125 C152 O1 -20.8(8)
C170 C125 C152 O1 160.1(5)
C132 C125 C152 N1 158.1(5)
C170 C125 C152 N1 -21.1(8)
C134 N3 C153 C176 122.3(5)
C134 N3 C153 C185 -109.5(6)
C152 N1 C1 C179 121.4(6)
C152 N1 C1 C208 -112.3(6)
C138 N2 C158 C172 125.8(5)
C138 N2 C158 C183 -106.5(5)
C126 C121 C159 C173 -1.1(8)
C138 C121 C159 C173 -178.9(5)
C121 C126 C160 C151 -0.8(9)
C121 C126 C160 C163 -178.8(5)
C173 C151 C160 C126 -0.3(9)
C173 C151 C160 C163 177.8(5)
C133 C127 C161 C149 0.0(8)
C134 C127 C161 C149 -178.6(5)
C187 C149 C161 C127 0.7(8)
C182 C149 C161 C127 -178.2(5)
C126 C160 C163 F7 -5.5(8)
C151 C160 C163 F7 176.4(5)
C126 C160 C163 F9 114.9(6)
C151 C160 C163 F9 -63.2(7)
C126 C160 C163 F8 -126.8(6)
C151 C160 C163 F8 55.1(8)
C142 C129 C164 C178 0.4(8)
C144 C129 C164 C178 178.8(5)
O6 C136 C165 C139 112.7(6)
O5 C136 C165 C139 -68.1(6)
O6 C136 C165 C183 -14.5(8)
O5 C136 C165 C183 164.7(4)
O3 C139 C165 C136 -16.9(8)
O4 C139 C165 C136 162.7(5)
O3 C139 C165 C183 109.4(7)
O4 C139 C165 C183 -71.0(6)
C170 C146 C168 C131 -1.0(9)
C184 C146 C168 C131 177.7(5)
C132 C131 C168 C146 -0.2(9)
C150 C131 C168 C146 180.0(5)
C194 O9 C169 O8 -2.0(8)
C194 O9 C169 C145 -179.7(5)
C140 C145 C169 O8 117.3(6)
C185 C145 C169 O8 -8.3(8)
C140 C145 C169 O9 -65.1(6)
C185 C145 C169 O9 169.3(4)
C168 C146 C170 C125 1.8(8)
C184 C146 C170 C125 -177.0(5)
C132 C125 C170 C146 -1.3(8)
C152 C125 C170 C146 177.9(5)
C129 C142 C171 C189 0.1(8)
C129 C142 C171 C148 -179.0(5)
F19 C148 C171 C142 -121.1(6)
F21 C148 C171 C142 119.9(6)
F20 C148 C171 C142 0.5(8)
F19 C148 C171 C189 59.8(7)
F21 C148 C171 C189 -59.3(7)
F20 C148 C171 C189 -178.7(5)
N2 C158 C172 C162 -67.2(6)
C183 C158 C172 C162 167.2(4)
C121 C159 C173 C151 0.0(9)
C121 C159 C173 C186 -178.7(5)
C160 C151 C173 C159 0.7(9)
C160 C151 C173 C186 179.3(5)
C133 C135 C175 F16 -122.6(6)
C187 C135 C175 F16 56.4(7)
C133 C135 C175 F17 -1.3(8)
C187 C135 C175 F17 177.8(5)
C133 C135 C175 F18 117.3(6)
C187 C135 C175 F18 -63.6(7)
N3 C153 C176 C174 -67.3(6)
C185 C153 C176 C174 166.5(5)
C129 C164 C178 C189 0.0(8)
C129 C164 C178 C154 -180.0(5)
O12 C154 C178 C189 157.2(5)
N4 C154 C178 C189 -23.8(7)
O12 C154 C178 C164 -22.8(7)
N4 C154 C178 C164 156.2(5)
N1 C1 C179 C191 -65.3(6)
C208 C1 C179 C191 169.9(5)
C187 C149 C182 F14 -112.6(6)
C161 C149 C182 F14 66.4(7)
C187 C149 C182 F15 128.1(6)
C161 C149 C182 F15 -53.0(7)
C187 C149 C182 F13 9.0(8)
C161 C149 C182 F13 -172.1(5)
C190 C177 C183 C158 159.8(5)
C190 C177 C183 C165 -70.7(6)
N2 C158 C183 C177 70.2(6)
C172 C158 C183 C177 -164.7(4)
N2 C158 C183 C165 -62.1(5)
C172 C158 C183 C165 63.0(6)
C136 C165 C183 C177 115.3(5)
C139 C165 C183 C177 -7.5(6)
C136 C165 C183 C158 -114.3(5)
C139 C165 C183 C158 122.9(5)
C168 C146 C184 F4 145.4(6)
C170 C146 C184 F4 -35.8(7)
C168 C146 C184 F6 -96.1(7)
C170 C146 C184 F6 82.7(7)
C168 C146 C184 F5 24.7(8)
C170 C146 C184 F5 -156.6(5)
N3 C153 C185 C181 68.7(6)
C176 C153 C185 C181 -165.9(5)
N3 C153 C185 C145 -64.7(6)
C176 C153 C185 C145 60.7(6)
C219 C181 C185 C153 154.3(5)
C219 C181 C185 C145 -75.1(6)
C169 C145 C185 C153 -117.6(5)
C140 C145 C185 C153 119.8(5)
C169 C145 C185 C181 111.2(5)
C140 C145 C185 C181 -11.5(6)
C159 C173 C186 F11 65.0(7)
C151 C173 C186 F11 -113.7(6)
C159 C173 C186 F12 -54.6(7)
C151 C173 C186 F12 126.8(6)
C159 C173 C186 F10 -174.6(5)
C151 C173 C186 F10 6.7(8)
C161 C149 C187 C135 -0.8(8)
C182 C149 C187 C135 178.1(5)
C133 C135 C187 C149 0.2(9)
C175 C135 C187 C149 -178.9(5)
C164 C178 C189 C171 -0.3(8)
C154 C178 C189 C171 179.7(5)
C142 C171 C189 C178 0.2(8)
C148 C171 C189 C178 179.4(5)
C183 C177 C190 C198 169.3(5)
O12 C154 N4 C201 -2.5(8)
C178 C154 N4 C201 178.5(4)
C201 C203 C205 C214 114.5(5)
C204 C203 C205 C214 -13.0(6)
C201 C203 C205 C206 -124.3(5)
C204 C203 C205 C206 108.2(5)
C221 O17 C213 O18 2.1(9)
C221 O17 C213 C211 -176.1(6)
C212 C211 C213 O18 155.0(7)
C208 C211 C213 O18 -78.5(8)
C212 C211 C213 O17 -26.8(9)
C208 C211 C213 O17 99.7(6)
C154 N4 C201 C202 120.1(5)
C154 N4 C201 C203 -113.3(5)
C216 C202 C201 N4 -65.6(6)
C216 C202 C201 C203 168.5(4)
C204 C203 C201 N4 75.2(5)
C205 C203 C201 N4 -53.1(6)
C204 C203 C201 C202 -160.2(4)
C205 C203 C201 C202 71.6(6)
C201 C203 C204 C217 73.5(6)
C205 C203 C204 C217 -158.4(4)
C207 O14 C206 O13 1.3(8)
C207 O14 C206 C205 -178.2(4)
C214 C205 C206 O13 109.0(7)
C203 C205 C206 O13 -13.9(8)
C214 C205 C206 O14 -71.5(5)
C203 C205 C206 O14 165.6(4)
N1 C1 C208 C209 71.6(6)
C179 C1 C208 C209 -163.6(5)
N1 C1 C208 C211 -59.3(6)
C179 C1 C208 C211 65.5(6)
C212 C211 C208 C209 108.2(6)
C213 C211 C208 C209 -17.7(7)
C212 C211 C208 C1 -122.5(6)
C213 C211 C208 C1 111.7(5)
C222 O16 C212 O15 1.7(10)
C222 O16 C212 C211 -175.4(5)
C213 C211 C212 O15 120.8(8)
C208 C211 C212 O15 -6.0(10)
C213 C211 C212 O16 -62.3(8)
C208 C211 C212 O16 170.9(5)
C223 C210 C209 C224 -94.0(13)
C223 C210 C209 C208 168.2(8)
C1 C208 C209 C224 86.6(11)
C211 C208 C209 C224 -144.8(10)
C1 C208 C209 C210 149.3(8)
C211 C208 C209 C210 -82.0(9)
C215 O20 C214 O19 -11.6(7)
C215 O20 C214 C205 167.8(4)
C206 C205 C214 O19 -20.9(7)
C203 C205 C214 O19 102.6(6)
C206 C205 C214 O20 159.7(4)
C203 C205 C214 O20 -76.7(5)
C203 C204 C217 C218 176.3(5)
C185 C181 C219 C220 174.8(6)
C210 C209 C224 C225 44.7(12)
C208 C209 C224 C225 160.7(12)
